data_2240092
loop_
_publ_author_name
'Nagalakshmi, R. A.'
'Suresh, J.'
'Maharani, S.'
'Kumar, R. Ranjith'
'Lakshman, P. L. Nilantha'

_publ_section_title
;
 Isotypic crystal structures of
 1-benzyl-4-(4-bromophenyl)-2-imino-1,2,5,6,7,8,9,10-octahydrocycloocta[<i>b</i>]pyridine-3-carbonitrile
 and
 1-benzyl-4-(4-fluorophenyl)-2-imino-1,2,5,6,7,8,9,10-octahydrocycloocta[<i>b</i>]pyridine-3-carbonitrile
;
_journal_coeditor_code HB7284
_journal_issue 11
_journal_name_full 'Acta Crystallographica Section E'
_journal_page_first 344
_journal_page_last 347
_journal_paper_doi 10.1107/S1600536814022016
_journal_volume 70
_journal_year 2014
_chemical_formula_iupac 'C25 H24 F N3'
_chemical_formula_moiety 'C25 H24 F N3'
_chemical_formula_sum 'C25 H24 F N3'
_chemical_formula_weight 385.47
_chemical_name_systematic
1-Benzyl-4-(4-fluorophenyl)-2-imino-1,2,5,6,7,8,9,10-octahydrocycloocta[<i>b</i>]pyridine-3-carbonitrile
_space_group_crystal_system triclinic
_space_group_IT_number 2
_space_group_name_Hall '-P 1'
_space_group_name_H-M_alt 'P -1'
_symmetry_space_group_name_Hall '-P 1'
_symmetry_space_group_name_H-M 'P -1'
_atom_sites_solution_hydrogens mixed
_audit_creation_method SHELXL-2014/6
_cell_angle_alpha 109.688(2)
_cell_angle_beta 100.309(2)
_cell_angle_gamma 111.420(2)
_cell_formula_units_Z 2
_cell_length_a 10.1370(4)
_cell_length_b 10.2078(3)
_cell_length_c 11.8238(4)
_cell_measurement_reflns_used 2000
_cell_measurement_temperature 293(2)
_cell_measurement_theta_max 31
_cell_measurement_theta_min 2
_cell_volume 1006.73(7)
_computing_cell_refinement
;
SAINT (Bruker, 2004)
;
_computing_data_collection
;
APEX2 (Bruker, 2004)
;
_computing_data_reduction
;
SAINT (Bruker, 2004)
;
_computing_molecular_graphics
;
PLATON (Spek, 2009)
;
_computing_publication_material
;
SHELXL2014/6 (Sheldrick, 2008)
;
_computing_structure_refinement
;
SHELXL2014/6 (Sheldrick, 2008)
;
_computing_structure_solution
;
SHELXS97 (Sheldrick, 2008)
;
_diffrn_ambient_temperature 293(2)
_diffrn_measured_fraction_theta_full 1.000
_diffrn_measured_fraction_theta_max 1.000
_diffrn_measurement_device_type 'Bruker Kappa APEXII'
_diffrn_measurement_method '\f and \w scans'
_diffrn_radiation_type MoK\a
_diffrn_radiation_wavelength 0.71073
_diffrn_reflns_av_R_equivalents 0.0218
_diffrn_reflns_limit_h_max 12
_diffrn_reflns_limit_h_min -12
_diffrn_reflns_limit_k_max 12
_diffrn_reflns_limit_k_min -12
_diffrn_reflns_limit_l_max 14
_diffrn_reflns_limit_l_min -14
_diffrn_reflns_number 23254
_diffrn_reflns_theta_full 25.242
_diffrn_reflns_theta_max 25.490
_diffrn_reflns_theta_min 2.299
_diffrn_standards_decay_% 0
_diffrn_standards_interval_count 0
_diffrn_standards_number 0
_exptl_absorpt_coefficient_mu 0.082
_exptl_absorpt_correction_T_max 0.974
_exptl_absorpt_correction_T_min 0.967
_exptl_absorpt_correction_type multi-scan
_exptl_absorpt_process_details
;
(SADABS; Bruker, 2004)
;
_exptl_crystal_colour colourless
_exptl_crystal_density_diffrn 1.272
_exptl_crystal_description block
_exptl_crystal_F_000 408
_exptl_crystal_size_max 0.21
_exptl_crystal_size_mid 0.19
_exptl_crystal_size_min 0.18
_refine_diff_density_max 0.174
_refine_diff_density_min -0.143
_refine_ls_extinction_coef 0.027(3)
_refine_ls_extinction_expression Fc^*^=kFc[1+0.001xFc^2^\l^3^/sin(2\q)]^-1/4^
_refine_ls_extinction_method
;
SHELXL2014/6 (Sheldrick, 2008)
;
_refine_ls_goodness_of_fit_ref 1.045
_refine_ls_hydrogen_treatment mixed
_refine_ls_matrix_type full
_refine_ls_number_parameters 267
_refine_ls_number_reflns 3752
_refine_ls_number_restraints 2
_refine_ls_restrained_S_all 1.046
_refine_ls_R_factor_all 0.0572
_refine_ls_R_factor_gt 0.0393
_refine_ls_shift/su_max 0.000
_refine_ls_shift/su_mean 0.000
_refine_ls_structure_factor_coef Fsqd
_refine_ls_weighting_details 'w=1/[\s^2^(Fo^2^)+(0.0436P)^2^+0.3339P] where P=(Fo^2^+2Fc^2^)/3'
_refine_ls_weighting_scheme calc
_refine_ls_wR_factor_gt 0.0953
_refine_ls_wR_factor_ref 0.1085
_reflns_number_gt 2876
_reflns_number_total 3752
_reflns_threshold_expression I>2\s(I)
_cod_data_source_file hb7284sup1.cif
_cod_data_source_block II
_cod_original_cell_volume 1006.73(6)
_cod_database_code 2240092
_cod_database_fobs_code 2240092
_shelx_space_group_comment
;
The symmetry employed for this shelxl refinement is uniquely defined
by the following loop, which should always be used as a source of
symmetry information in preference to the above space-group names.
They are only intended as comments.
;
_shelxl_version_number 2014/6

loop_
_space_group_symop_operation_xyz
'x, y, z'
'-x, -y, -z'

loop_
_atom_site_type_symbol
_atom_site_label
_atom_site_fract_x
_atom_site_fract_y
_atom_site_fract_z
_atom_site_U_iso_or_equiv
_atom_site_adp_type
_atom_site_calc_flag
_atom_site_occupancy
C C1 0.38640(16) 0.41969(17) 0.59999(13) 0.0347(3) Uani d 1
C C2 0.28977(16) 0.44165(16) 0.50992(13) 0.0343(3) Uani d 1
C C3 0.16525(16) 0.32042(16) 0.40896(13) 0.0341(3) Uani d 1
C C4 0.12688(16) 0.16454(17) 0.39051(13) 0.0366(3) Uani d 1
C C5 0.21646(16) 0.13987(16) 0.47452(13) 0.0345(3) Uani d 1
C C6 0.18252(19) -0.02211(18) 0.46013(15) 0.0442(4) Uani d 1
H H6A 0.0738 -0.0860 0.4268 0.053 Uiso calc 1
H H6B 0.2196 -0.0159 0.5442 0.053 Uiso calc 1
C C7 0.2506(2) -0.1046(2) 0.37256(17) 0.0562(5) Uani d 1
H H7A 0.3563 -0.0323 0.3975 0.067 Uiso calc 1
H H7B 0.2469 -0.1927 0.3887 0.067 Uiso calc 1
C C8 0.1783(2) -0.1646(2) 0.22930(17) 0.0583(5) Uani d 1
H H8A 0.2219 -0.2277 0.1857 0.070 Uiso calc 1
H H8B 0.0716 -0.2328 0.2046 0.070 Uiso calc 1
C C9 0.1946(2) -0.0406(2) 0.18178(17) 0.0570(5) Uani d 1
H H9A 0.2813 0.0570 0.2441 0.068 Uiso calc 1
H H9B 0.2155 -0.0717 0.1026 0.068 Uiso calc 1
C C10 0.0585(2) -0.0109(2) 0.15827(15) 0.0564(5) Uani d 1
H H10A -0.0238 -0.1036 0.0864 0.068 Uiso calc 1
H H10B 0.0830 0.0743 0.1337 0.068 Uiso calc 1
C C11 0.00304(18) 0.02948(18) 0.27088(15) 0.0475(4) Uani d 1
H H11A -0.0777 0.0557 0.2488 0.057 Uiso calc 1
H H11B -0.0377 -0.0616 0.2872 0.057 Uiso calc 1
C C12 0.44774(17) 0.23479(19) 0.65601(14) 0.0411(4) Uani d 1
H H12A 0.5478 0.3219 0.6876 0.049 Uiso calc 1
H H12B 0.4517 0.1414 0.6027 0.049 Uiso calc 1
C C13 0.41019(17) 0.21501(18) 0.76831(14) 0.0409(4) Uani d 1
C C14 0.4226(2) 0.0975(2) 0.79530(17) 0.0578(5) Uani d 1
H H14 0.4469 0.0274 0.7406 0.069 Uiso calc 1
C C15 0.3991(2) 0.0836(3) 0.9035(2) 0.0756(7) Uani d 1
H H15 0.4071 0.0040 0.9208 0.091 Uiso calc 1
C C16 0.3641(3) 0.1865(3) 0.98465(19) 0.0782(7) Uani d 1
H H16 0.3500 0.1780 1.0580 0.094 Uiso calc 1
C C17 0.3499(2) 0.3013(2) 0.95823(17) 0.0694(6) Uani d 1
H H17 0.3251 0.3706 1.0133 0.083 Uiso calc 1
C C18 0.3719(2) 0.31600(19) 0.85034(16) 0.0521(4) Uani d 1
H H18 0.3609 0.3944 0.8328 0.063 Uiso calc 1
C C31 0.07281(16) 0.35321(17) 0.31963(13) 0.0371(3) Uani d 1
C C32 0.12480(18) 0.39428(18) 0.22997(15) 0.0435(4) Uani d 1
H H32 0.2186 0.4033 0.2270 0.052 Uiso calc 1
C C33 0.0391(2) 0.4221(2) 0.14484(16) 0.0491(4) Uani d 1
H H33 0.0734 0.4484 0.0839 0.059 Uiso calc 1
C C34 -0.09671(19) 0.4101(2) 0.15238(16) 0.0494(4) Uani d 1
C C35 -0.1521(2) 0.3707(2) 0.23943(18) 0.0586(5) Uani d 1
H H35 -0.2454 0.3637 0.2424 0.070 Uiso calc 1
C C36 -0.06628(19) 0.3413(2) 0.32320(17) 0.0526(4) Uani d 1
H H36 -0.1027 0.3133 0.3827 0.063 Uiso calc 1
C C38 0.33469(17) 0.60054(18) 0.53208(14) 0.0395(3) Uani d 1
N N1 0.50412(15) 0.52710(17) 0.69710(13) 0.0485(4) Uani d 1
N N2 0.37721(18) 0.73047(17) 0.55698(14) 0.0572(4) Uani d 1
N N3 0.34211(13) 0.26298(14) 0.57514(11) 0.0346(3) Uani d 1
F F1 -0.18123(13) 0.43791(15) 0.06937(11) 0.0758(4) Uani d 1
H H1 0.520(2) 0.6177(14) 0.7008(19) 0.065(6) Uiso d 1

loop_
_atom_site_aniso_label
_atom_site_aniso_U_11
_atom_site_aniso_U_22
_atom_site_aniso_U_33
_atom_site_aniso_U_12
_atom_site_aniso_U_13
_atom_site_aniso_U_23
C1 0.0340(7) 0.0397(8) 0.0314(7) 0.0162(6) 0.0147(6) 0.0157(6)
C2 0.0359(7) 0.0374(7) 0.0328(7) 0.0173(6) 0.0154(6) 0.0167(6)
C3 0.0353(7) 0.0403(8) 0.0326(7) 0.0194(6) 0.0157(6) 0.0181(6)
C4 0.0347(8) 0.0383(8) 0.0350(8) 0.0157(6) 0.0112(6) 0.0158(6)
C5 0.0360(7) 0.0376(8) 0.0322(7) 0.0162(6) 0.0153(6) 0.0167(6)
C6 0.0515(9) 0.0422(8) 0.0411(8) 0.0199(7) 0.0139(7) 0.0238(7)
C7 0.0739(12) 0.0487(10) 0.0532(10) 0.0376(9) 0.0180(9) 0.0221(8)
C8 0.0773(13) 0.0448(9) 0.0506(10) 0.0314(9) 0.0204(9) 0.0156(8)
C9 0.0743(12) 0.0491(10) 0.0431(9) 0.0251(9) 0.0243(9) 0.0169(8)
C10 0.0729(12) 0.0428(9) 0.0354(9) 0.0186(9) 0.0039(8) 0.0135(7)
C11 0.0421(9) 0.0407(8) 0.0467(9) 0.0137(7) 0.0027(7) 0.0172(7)
C12 0.0405(8) 0.0499(9) 0.0373(8) 0.0251(7) 0.0112(6) 0.0204(7)
C13 0.0387(8) 0.0425(8) 0.0324(7) 0.0133(7) 0.0039(6) 0.0164(7)
C14 0.0618(11) 0.0604(11) 0.0516(10) 0.0290(9) 0.0076(9) 0.0299(9)
C15 0.0747(14) 0.0776(14) 0.0661(13) 0.0202(12) 0.0013(11) 0.0504(12)
C16 0.0799(15) 0.0760(15) 0.0375(10) -0.0012(12) 0.0042(10) 0.0284(10)
C17 0.0788(14) 0.0539(11) 0.0429(10) 0.0053(10) 0.0240(10) 0.0117(9)
C18 0.0616(11) 0.0412(9) 0.0427(9) 0.0140(8) 0.0192(8) 0.0164(7)
C31 0.0391(8) 0.0378(8) 0.0346(8) 0.0190(6) 0.0110(6) 0.0156(6)
C32 0.0418(8) 0.0477(9) 0.0451(9) 0.0207(7) 0.0159(7) 0.0246(7)
C33 0.0565(10) 0.0548(10) 0.0469(9) 0.0266(8) 0.0200(8) 0.0319(8)
C34 0.0564(10) 0.0532(10) 0.0450(9) 0.0318(8) 0.0102(8) 0.0250(8)
C35 0.0529(10) 0.0847(13) 0.0617(11) 0.0458(10) 0.0251(9) 0.0396(10)
C36 0.0530(10) 0.0756(12) 0.0524(10) 0.0389(9) 0.0266(8) 0.0389(9)
C38 0.0427(8) 0.0410(8) 0.0368(8) 0.0197(7) 0.0155(7) 0.0178(7)
N1 0.0435(8) 0.0441(8) 0.0426(8) 0.0135(7) 0.0039(6) 0.0149(6)
N2 0.0693(10) 0.0438(8) 0.0571(9) 0.0241(7) 0.0215(8) 0.0230(7)
N3 0.0360(6) 0.0407(7) 0.0299(6) 0.0189(5) 0.0114(5) 0.0168(5)
F1 0.0799(8) 0.1045(9) 0.0715(7) 0.0590(7) 0.0180(6) 0.0556(7)

loop_
_atom_type_symbol
_atom_type_description
_atom_type_scat_dispersion_real
_atom_type_scat_dispersion_imag
_atom_type_scat_source
C C 0.0033 0.0016 'International Tables Vol C Tables 4.2.6.8 and 6.1.1.4'
H H 0.0000 0.0000 'International Tables Vol C Tables 4.2.6.8 and 6.1.1.4'
N N 0.0061 0.0033 'International Tables Vol C Tables 4.2.6.8 and 6.1.1.4'
F F 0.0171 0.0103 'International Tables Vol C Tables 4.2.6.8 and 6.1.1.4'

loop_
_geom_angle_atom_site_label_1
_geom_angle_atom_site_label_2
_geom_angle_atom_site_label_3
_geom_angle
N1 C1 N3 118.86(13)
N1 C1 C2 126.92(14)
N3 C1 C2 114.22(12)
C3 C2 C38 121.57(13)
C3 C2 C1 123.31(13)
C38 C2 C1 115.11(13)
C2 C3 C4 119.20(13)
C2 C3 C31 119.87(13)
C4 C3 C31 120.92(13)
C5 C4 C3 118.86(13)
C5 C4 C11 120.91(13)
C3 C4 C11 119.70(13)
C4 C5 N3 121.29(13)
C4 C5 C6 121.54(13)
N3 C5 C6 117.16(12)
C5 C6 C7 115.02(13)
C5 C6 H6A 108.5
C7 C6 H6A 108.5
C5 C6 H6B 108.5
C7 C6 H6B 108.5
H6A C6 H6B 107.5
C8 C7 C6 117.39(15)
C8 C7 H7A 108.0
C6 C7 H7A 108.0
C8 C7 H7B 108.0
C6 C7 H7B 108.0
H7A C7 H7B 107.2
C9 C8 C7 116.07(15)
C9 C8 H8A 108.3
C7 C8 H8A 108.3
C9 C8 H8B 108.3
C7 C8 H8B 108.3
H8A C8 H8B 107.4
C10 C9 C8 115.10(16)
C10 C9 H9A 108.5
C8 C9 H9A 108.5
C10 C9 H9B 108.5
C8 C9 H9B 108.5
H9A C9 H9B 107.5
C9 C10 C11 115.73(14)
C9 C10 H10A 108.3
C11 C10 H10A 108.3
C9 C10 H10B 108.3
C11 C10 H10B 108.3
H10A C10 H10B 107.4
C4 C11 C10 112.25(13)
C4 C11 H11A 109.2
C10 C11 H11A 109.2
C4 C11 H11B 109.2
C10 C11 H11B 109.2
H11A C11 H11B 107.9
N3 C12 C13 115.71(12)
N3 C12 H12A 108.4
C13 C12 H12A 108.4
N3 C12 H12B 108.4
C13 C12 H12B 108.4
H12A C12 H12B 107.4
C18 C13 C14 118.55(15)
C18 C13 C12 122.21(14)
C14 C13 C12 119.14(15)
C13 C14 C15 120.31(19)
C13 C14 H14 119.8
C15 C14 H14 119.8
C16 C15 C14 120.2(2)
C16 C15 H15 119.9
C14 C15 H15 119.9
C17 C16 C15 119.92(19)
C17 C16 H16 120.0
C15 C16 H16 120.0
C16 C17 C18 120.6(2)
C16 C17 H17 119.7
C18 C17 H17 119.7
C17 C18 C13 120.41(18)
C17 C18 H18 119.8
C13 C18 H18 119.8
C36 C31 C32 118.80(14)
C36 C31 C3 121.03(13)
C32 C31 C3 120.16(13)
C33 C32 C31 120.83(15)
C33 C32 H32 119.6
C31 C32 H32 119.6
C34 C33 C32 118.37(15)
C34 C33 H33 120.8
C32 C33 H33 120.8
F1 C34 C33 118.67(15)
F1 C34 C35 118.52(16)
C33 C34 C35 122.81(15)
C34 C35 C36 118.38(16)
C34 C35 H35 120.8
C36 C35 H35 120.8
C31 C36 C35 120.80(16)
C31 C36 H36 119.6
C35 C36 H36 119.6
N2 C38 C2 175.68(17)
C1 N1 H1 109.5(13)
C5 N3 C1 123.11(12)
C5 N3 C12 120.92(12)
C1 N3 C12 115.68(12)

loop_
_geom_bond_atom_site_label_1
_geom_bond_atom_site_label_2
_geom_bond_distance
C1 N1 1.2847(19)
C1 N3 1.3994(18)
C1 C2 1.446(2)
C2 C3 1.369(2)
C2 C38 1.428(2)
C3 C4 1.419(2)
C3 C31 1.4896(19)
C4 C5 1.3737(19)
C4 C11 1.505(2)
C5 N3 1.3777(18)
C5 C6 1.502(2)
C6 C7 1.533(2)
C6 H6A 0.9700
C6 H6B 0.9700
C7 C8 1.520(2)
C7 H7A 0.9700
C7 H7B 0.9700
C8 C9 1.518(2)
C8 H8A 0.9700
C8 H8B 0.9700
C9 C10 1.517(3)
C9 H9A 0.9700
C9 H9B 0.9700
C10 C11 1.525(2)
C10 H10A 0.9700
C10 H10B 0.9700
C11 H11A 0.9700
C11 H11B 0.9700
C12 N3 1.4790(18)
C12 C13 1.501(2)
C12 H12A 0.9700
C12 H12B 0.9700
C13 C18 1.381(2)
C13 C14 1.382(2)
C14 C15 1.385(3)
C14 H14 0.9300
C15 C16 1.366(3)
C15 H15 0.9300
C16 C17 1.358(3)
C16 H16 0.9300
C17 C18 1.381(2)
C17 H17 0.9300
C18 H18 0.9300
C31 C36 1.380(2)
C31 C32 1.384(2)
C32 C33 1.382(2)
C32 H32 0.9300
C33 C34 1.358(2)
C33 H33 0.9300
C34 F1 1.3570(18)
C34 C35 1.363(2)
C35 C36 1.382(2)
C35 H35 0.9300
C36 H36 0.9300
C38 N2 1.1426(19)
N1 H1 0.864(9)

loop_
_geom_hbond_atom_site_label_D
_geom_hbond_atom_site_label_H
_geom_hbond_atom_site_label_A
_geom_hbond_site_symmetry_A
_geom_hbond_distance_DH
_geom_hbond_distance_HA
_geom_hbond_distance_DA
_geom_hbond_angle_DHA
C32 H32 N1 2_666 0.93 2.53 3.421(2) 160
C11 H11A Cg1 2_566 0.97 2.93 3.484(2) 118

loop_
_geom_torsion_atom_site_label_1
_geom_torsion_atom_site_label_2
_geom_torsion_atom_site_label_3
_geom_torsion_atom_site_label_4
_geom_torsion
N1 C1 C2 C3 -179.54(14)
N3 C1 C2 C3 0.16(19)
N1 C1 C2 C38 1.5(2)
N3 C1 C2 C38 -178.81(12)
C38 C2 C3 C4 179.19(13)
C1 C2 C3 C4 0.3(2)
C38 C2 C3 C31 -0.3(2)
C1 C2 C3 C31 -179.22(13)
C2 C3 C4 C5 -0.2(2)
C31 C3 C4 C5 179.26(13)
C2 C3 C4 C11 -172.00(13)
C31 C3 C4 C11 7.5(2)
C3 C4 C5 N3 -0.3(2)
C11 C4 C5 N3 171.40(13)
C3 C4 C5 C6 -179.76(13)
C11 C4 C5 C6 -8.1(2)
C4 C5 C6 C7 87.41(18)
N3 C5 C6 C7 -92.12(16)
C5 C6 C7 C8 -73.7(2)
C6 C7 C8 C9 67.0(2)
C7 C8 C9 C10 -99.2(2)
C8 C9 C10 C11 54.5(2)
C5 C4 C11 C10 -89.02(17)
C3 C4 C11 C10 82.57(17)
C9 C10 C11 C4 53.53(19)
N3 C12 C13 C18 -47.2(2)
N3 C12 C13 C14 136.67(15)
C18 C13 C14 C15 -0.9(3)
C12 C13 C14 C15 175.42(16)
C13 C14 C15 C16 -0.3(3)
C14 C15 C16 C17 1.1(3)
C15 C16 C17 C18 -0.6(3)
C16 C17 C18 C13 -0.6(3)
C14 C13 C18 C17 1.4(3)
C12 C13 C18 C17 -174.81(16)
C2 C3 C31 C36 -105.63(18)
C4 C3 C31 C36 74.87(19)
C2 C3 C31 C32 75.25(18)
C4 C3 C31 C32 -104.25(17)
C36 C31 C32 C33 -0.4(2)
C3 C31 C32 C33 178.75(14)
C31 C32 C33 C34 0.8(2)
C32 C33 C34 F1 179.75(15)
C32 C33 C34 C35 -0.6(3)
F1 C34 C35 C36 179.53(16)
C33 C34 C35 C36 -0.2(3)
C32 C31 C36 C35 -0.4(3)
C3 C31 C36 C35 -179.49(16)
C34 C35 C36 C31 0.6(3)
C4 C5 N3 C1 0.7(2)
C6 C5 N3 C1 -179.73(12)
C4 C5 N3 C12 -172.79(13)
C6 C5 N3 C12 6.73(19)
N1 C1 N3 C5 179.05(13)
C2 C1 N3 C5 -0.67(18)
N1 C1 N3 C12 -7.09(19)
C2 C1 N3 C12 173.18(11)
C13 C12 N3 C5 -88.06(16)
C13 C12 N3 C1 97.94(15)
